data_7020664
loop_
_publ_author_name
'McAnaw, Amelia'
'Lopez, Maria Elena'
'Ellis, David'
'Rosair, Georgina M.'
'Welch, Alan J.'

_publ_section_title
;
 The synthesis and characterisation of homo- and heterobimetallic
 1,14,2,9- and 1,14,2,10-M2C2B10 14-vertex metallacarboranes.
;
_journal_issue 3
_journal_name_full 'Dalton transactions (Cambridge, England : 2003)'
_journal_page_first 671
_journal_page_last 679
_journal_paper_doi 10.1039/c2dt31598j
_journal_volume 42
_journal_year 2013
_chemical_formula_moiety 'C12 H22 B10 Co2'
_chemical_formula_sum 'C12 H22 B10 Co2'
_chemical_formula_weight 392.26
_space_group_IT_number 2
_symmetry_cell_setting triclinic
_symmetry_space_group_name_Hall '-P 1'
_symmetry_space_group_name_H-M 'P -1'
_atom_sites_solution_hydrogens geom
_atom_sites_solution_primary direct
_atom_sites_solution_secondary difmap
_audit_creation_method SHELXL-97
_audit_update_record
;
2012-06-28 # Formatted by publCIF
;
_cell_angle_alpha 85.064(3)
_cell_angle_beta 81.69(3)
_cell_angle_gamma 73.15(3)
_cell_formula_units_Z 2
_cell_length_a 7.0589(14)
_cell_length_b 7.9167(14)
_cell_length_c 15.3833(16)
_cell_measurement_reflns_used 8868
_cell_measurement_temperature 100(2)
_cell_measurement_theta_max 34.19
_cell_measurement_theta_min 4.77
_cell_volume 813.2(3)
_computing_cell_refinement 'Bruker SMART'
_computing_data_collection 'Bruker SMART'
_computing_data_reduction 'Bruker SAINT'
_computing_molecular_graphics 'Bruker SHELXTL'
_computing_publication_material 'Bruker SHELXTL'
_computing_structure_refinement 'SHELXL-97 (Sheldrick, 2008)'
_computing_structure_solution 'SHELXS-97 (Sheldrick, 2008)'
_diffrn_ambient_temperature 100(2)
_diffrn_measured_fraction_theta_full 0.992
_diffrn_measured_fraction_theta_max 0.933
_diffrn_measurement_device_type 'CCD area detector'
_diffrn_measurement_method 'phi and omega scans'
_diffrn_radiation_monochromator graphite
_diffrn_radiation_source 'fine-focus sealed tube'
_diffrn_radiation_type MoK\a
_diffrn_radiation_wavelength 0.71073
_diffrn_reflns_av_R_equivalents 0.0561
_diffrn_reflns_av_sigmaI/netI 0.0502
_diffrn_reflns_limit_h_max 10
_diffrn_reflns_limit_h_min -9
_diffrn_reflns_limit_k_max 11
_diffrn_reflns_limit_k_min -11
_diffrn_reflns_limit_l_max 21
_diffrn_reflns_limit_l_min 0
_diffrn_reflns_number 43563
_diffrn_reflns_theta_full 25.00
_diffrn_reflns_theta_max 30.89
_diffrn_reflns_theta_min 1.34
_exptl_absorpt_coefficient_mu 2.026
_exptl_absorpt_correction_T_max 0.579
_exptl_absorpt_correction_T_min 0.118
_exptl_absorpt_correction_type multi-scan
_exptl_absorpt_process_details 'SADABS (Bruker, 2002)'
_exptl_crystal_colour colourless
_exptl_crystal_density_diffrn 1.602
_exptl_crystal_density_method 'not measured'
_exptl_crystal_description block
_exptl_crystal_F_000 396
_exptl_crystal_size_max 0.30
_exptl_crystal_size_mid 0.22
_exptl_crystal_size_min 0.15
_refine_diff_density_max 1.217
_refine_diff_density_min -0.723
_refine_diff_density_rms 0.131
_refine_ls_extinction_method none
_refine_ls_goodness_of_fit_ref 0.999
_refine_ls_hydrogen_treatment mixed
_refine_ls_matrix_type full
_refine_ls_number_parameters 256
_refine_ls_number_reflns 5629
_refine_ls_number_restraints 34
_refine_ls_restrained_S_all 1.001
_refine_ls_R_factor_all 0.0694
_refine_ls_R_factor_gt 0.0447
_refine_ls_shift/su_max 0.000
_refine_ls_shift/su_mean 0.000
_refine_ls_structure_factor_coef Fsqd
_refine_ls_weighting_details 'calc w=1/[\s^2^(Fo^2^)+(0.0764P)^2^+0.0000P] where P=(Fo^2^+2Fc^2^)/3'
_refine_ls_weighting_scheme calc
_refine_ls_wR_factor_gt 0.1132
_refine_ls_wR_factor_ref 0.1234
_reflns_number_gt 4088
_reflns_number_total 5629
_reflns_threshold_expression >2sigma(I)
_cod_data_source_file c2dt31598j.txt
_cod_data_source_block twin5b3
_cod_original_cell_volume 813.2(2)
_cod_original_sg_symbol_H-M P-1
_cod_database_code 7020664

loop_
_symmetry_equiv_pos_as_xyz
'x, y, z'
'-x, -y, -z'

loop_
_atom_site_label
_atom_site_type_symbol
_atom_site_fract_x
_atom_site_fract_y
_atom_site_fract_z
_atom_site_U_iso_or_equiv
_atom_site_adp_type
_atom_site_occupancy
_atom_site_symmetry_multiplicity
_atom_site_calc_flag
_atom_site_refinement_flags
Co1 Co 0.87109(6) -0.17685(6) 0.34375(3) 0.01295(11) Uani 1 1 d .
C2 C 1.0290(5) -0.0295(5) 0.2535(2) 0.0192(7) Uani 1 1 d D
H2 H 1.1867(18) -0.066(5) 0.260(2) 0.023 Uiso 1 1 d D
B3 B 0.8885(6) 0.0935(5) 0.3338(2) 0.0187(8) Uani 1 1 d D
H3 H 0.948(3) 0.142(4) 0.3863(13) 0.022 Uiso 1 1 d D
B4 B 0.6455(6) 0.0740(6) 0.3663(2) 0.0207(8) Uani 1 1 d D
H4 H 0.571(4) 0.119(4) 0.4326(12) 0.025 Uiso 1 1 d D
B5 B 0.5642(6) -0.0811(6) 0.3158(3) 0.0257(10) Uani 1 1 d D
H5 H 0.436(4) -0.114(4) 0.3575(16) 0.031 Uiso 1 1 d D
B6 B 0.7313(7) -0.2141(6) 0.2345(3) 0.0262(9) Uani 1 1 d D
H6 H 0.688(5) -0.337(3) 0.228(2) 0.031 Uiso 1 1 d D
B7 B 0.9741(7) -0.1895(5) 0.2055(2) 0.0242(9) Uani 1 1 d D
H7 H 1.100(4) -0.304(3) 0.181(2) 0.029 Uiso 1 1 d D
B8 B 0.9172(6) 0.1843(5) 0.2253(2) 0.0190(8) Uani 1 1 d D
H8 H 1.001(3) 0.285(3) 0.2157(18) 0.023 Uiso 1 1 d D
B9 B 0.6858(7) 0.2457(6) 0.2900(3) 0.0224(9) Uani 1 1 d D
H9 H 0.628(3) 0.3838(18) 0.3138(10) 0.027 Uiso 1 1 d D
B10 B 0.5087(6) 0.1381(6) 0.2776(2) 0.0259(10) Uani 0.50(4) 1 d P
H10 H 0.3529(17) 0.215(2) 0.2971(11) 0.031 Uiso 1 1 d D
C10 C 0.5087(6) 0.1381(6) 0.2776(2) 0.0259(10) Uani 0.50(4) 1 d PD
C11 C 0.5586(6) -0.0201(6) 0.2067(3) 0.0276(10) Uani 0.50(4) 1 d P
B11 B 0.5586(6) -0.0201(6) 0.2067(3) 0.0276(10) Uani 0.50(4) 1 d PD
H11 H 0.428(2) -0.046(2) 0.1847(13) 0.033 Uiso 1 1 d D
B12 B 0.7853(7) -0.0882(5) 0.1394(3) 0.0254(9) Uani 1 1 d D
H12C H 0.775(3) -0.142(4) 0.0765(12) 0.030 Uiso 1 1 d D
B13 B 0.9695(6) 0.0164(5) 0.1497(2) 0.0193(8) Uani 1 1 d D
H13C H 1.0896(19) 0.026(3) 0.0962(15) 0.023 Uiso 1 1 d D
Co14 Co 0.67231(6) 0.19575(6) 0.15497(3) 0.01467(11) Uani 1 1 d D
C11P C 0.8572(6) -0.2351(5) 0.4769(2) 0.0191(8) Uani 1 1 d .
H11P H 0.7749 -0.1568 0.5243 0.023 Uiso 1 1 calc R
C12 C 0.7967(6) -0.3600(5) 0.4327(2) 0.0268(8) Uani 1 1 d .
H12 H 0.6645 -0.3857 0.4442 0.032 Uiso 1 1 calc R
C13 C 1.0563(5) -0.2463(5) 0.4416(2) 0.0207(7) Uani 1 1 d .
H13 H 1.1394 -0.1745 0.4587 0.025 Uiso 1 1 calc R
C14 C 1.1178(6) -0.3756(5) 0.3776(2) 0.0244(8) Uani 1 1 d .
H14 H 1.2516 -0.4106 0.3415 0.029 Uiso 1 1 calc R
C15 C 0.9608(7) -0.4447(5) 0.3729(3) 0.0310(10) Uani 1 1 d .
H15 H 0.9629 -0.5387 0.3330 0.037 Uiso 1 1 calc R
C141 C 0.5138(7) 0.4546(6) 0.1309(3) 0.0335(10) Uani 1 1 d .
H141 H 0.4498 0.5432 0.1766 0.040 Uiso 1 1 calc R
C142 C 0.7415(6) 0.2880(5) 0.0291(2) 0.0253(8) Uani 1 1 d .
H142 H 0.8681 0.2395 -0.0104 0.030 Uiso 1 1 calc R
C143 C 0.7073(6) 0.4233(5) 0.0890(2) 0.0235(8) Uani 1 1 d .
H143 H 0.8058 0.4864 0.0989 0.028 Uiso 1 1 calc R
C144 C 0.5683(7) 0.2351(6) 0.0340(3) 0.0353(11) Uani 1 1 d U
H144 H 0.5469 0.1433 -0.0013 0.042 Uiso 1 1 calc R
C145 C 0.4233(6) 0.3420(6) 0.0992(3) 0.0365(11) Uani 1 1 d U
H145 H 0.2834 0.3364 0.1176 0.044 Uiso 1 1 calc R

loop_
_atom_site_aniso_label
_atom_site_aniso_U_11
_atom_site_aniso_U_22
_atom_site_aniso_U_33
_atom_site_aniso_U_23
_atom_site_aniso_U_13
_atom_site_aniso_U_12
Co1 0.0159(2) 0.0122(2) 0.0099(2) 0.00299(14) -0.00469(15) -0.00203(19)
C2 0.0110(16) 0.0281(19) 0.0177(16) 0.0060(13) -0.0036(11) -0.0056(14)
B3 0.027(2) 0.0172(18) 0.0121(16) 0.0017(14) -0.0055(14) -0.0068(16)
B4 0.018(2) 0.024(2) 0.0121(17) 0.0037(15) 0.0040(14) 0.0016(16)
B5 0.018(2) 0.036(3) 0.024(2) 0.0173(18) -0.0066(15) -0.0130(18)
B6 0.045(3) 0.019(2) 0.0202(19) 0.0033(15) -0.0181(18) -0.013(2)
B7 0.037(3) 0.0158(19) 0.0113(17) -0.0020(14) -0.0015(15) 0.0057(17)
B8 0.021(2) 0.024(2) 0.0147(17) 0.0042(14) -0.0076(14) -0.0097(17)
B9 0.031(2) 0.0166(19) 0.0136(18) 0.0009(14) -0.0002(15) 0.0008(17)
B10 0.0125(19) 0.038(2) 0.0229(19) 0.0124(17) -0.0026(14) -0.0046(17)
C10 0.0125(19) 0.038(2) 0.0229(19) 0.0124(17) -0.0026(14) -0.0046(17)
C11 0.026(2) 0.032(2) 0.031(2) 0.0152(17) -0.0146(16) -0.0154(18)
B11 0.026(2) 0.032(2) 0.031(2) 0.0152(17) -0.0146(16) -0.0154(18)
B12 0.045(3) 0.0174(19) 0.0151(18) 0.0046(15) -0.0153(17) -0.0070(19)
B13 0.023(2) 0.0213(19) 0.0090(15) 0.0029(14) -0.0008(13) 0.0000(16)
Co14 0.0148(2) 0.0158(2) 0.0122(2) 0.00561(15) -0.00501(16) -0.0026(2)
C11P 0.0224(19) 0.0229(19) 0.0086(15) 0.0080(13) -0.0042(12) -0.0025(16)
C12 0.036(2) 0.025(2) 0.024(2) 0.0184(14) -0.0143(16) -0.0152(19)
C13 0.0216(19) 0.0249(19) 0.0149(16) 0.0061(13) -0.0086(13) -0.0046(16)
C14 0.027(2) 0.0223(19) 0.0147(16) 0.0037(14) -0.0072(13) 0.0086(16)
C15 0.055(3) 0.0160(19) 0.0227(19) 0.0073(15) -0.0177(18) -0.0075(19)
C141 0.033(2) 0.027(2) 0.028(2) 0.0127(17) -0.0028(17) 0.0077(19)
C142 0.038(2) 0.0219(19) 0.0109(16) 0.0080(13) -0.0040(14) -0.0023(17)
C143 0.033(2) 0.0171(17) 0.0182(16) 0.0069(13) -0.0070(14) -0.0037(16)
C144 0.062(3) 0.026(2) 0.026(2) 0.0151(16) -0.035(2) -0.017(2)
C145 0.0181(19) 0.049(3) 0.039(2) 0.030(2) -0.0163(16) -0.0065(19)

loop_
_atom_type_symbol
_atom_type_description
_atom_type_scat_dispersion_real
_atom_type_scat_dispersion_imag
_atom_type_scat_source
C C 0.0033 0.0016 'International Tables Vol C Tables 4.2.6.8 and 6.1.1.4'
H H 0.0000 0.0000 'International Tables Vol C Tables 4.2.6.8 and 6.1.1.4'
B B 0.0013 0.0007 'International Tables Vol C Tables 4.2.6.8 and 6.1.1.4'
Co Co 0.3494 0.9721 'International Tables Vol C Tables 4.2.6.8 and 6.1.1.4'

loop_
_geom_angle_atom_site_label_1
_geom_angle_atom_site_label_2
_geom_angle_atom_site_label_3
_geom_angle
C12 Co1 C11P 41.15(15)
C12 Co1 C15 40.26(17)
C11P Co1 C15 67.79(13)
C12 Co1 C13 67.74(14)
C11P Co1 C13 40.02(14)
C15 Co1 C13 66.64(16)
C12 Co1 C14 67.14(15)
C11P Co1 C14 67.36(15)
C15 Co1 C14 39.08(17)
C13 Co1 C14 39.88(12)
C12 Co1 C2 164.42(14)
C11P Co1 C2 134.28(14)
C15 Co1 C2 126.55(16)
C13 Co1 C2 100.60(13)
C14 Co1 C2 97.28(14)
C12 Co1 B7 131.20(17)
C11P Co1 B7 160.67(17)
C15 Co1 B7 96.62(16)
C13 Co1 B7 124.30(16)
C14 Co1 B7 93.36(16)
C2 Co1 B7 46.24(16)
C12 Co1 B6 100.37(16)
C11P Co1 B6 138.79(16)
C15 Co1 B6 91.60(17)
C13 Co1 B6 157.25(17)
C14 Co1 B6 118.22(17)
C2 Co1 B6 86.82(15)
B7 Co1 B6 48.66(17)
C12 Co1 B3 141.29(16)
C11P Co1 B3 102.51(14)
C15 Co1 B3 156.81(17)
C13 Co1 B3 92.18(15)
C14 Co1 B3 118.09(16)
C2 Co1 B3 45.33(14)
B7 Co1 B3 87.51(14)
B6 Co1 B3 107.89(15)
C12 Co1 B5 90.09(14)
C11P Co1 B5 106.05(15)
C15 Co1 B5 113.37(18)
C13 Co1 B5 145.33(15)
C14 Co1 B5 152.44(16)
C2 Co1 B5 104.88(13)
B7 Co1 B5 90.36(16)
B6 Co1 B5 48.46(18)
B3 Co1 B5 89.34(16)
C12 Co1 B4 107.79(16)
C11P Co1 B4 90.40(15)
C15 Co1 B4 147.59(16)
C13 Co1 B4 111.97(16)
C14 Co1 B4 151.82(16)
C2 Co1 B4 85.86(14)
B7 Co1 B4 108.38(15)
B6 Co1 B4 89.86(17)
B3 Co1 B4 47.89(15)
B5 Co1 B4 48.17(17)
B3 C2 B7 126.7(3)
B3 C2 B13 119.1(3)
B7 C2 B13 63.3(2)
B3 C2 B8 63.6(2)
B7 C2 B8 118.7(3)
B13 C2 B8 62.8(2)
B3 C2 Co1 68.45(17)
B7 C2 Co1 67.25(17)
B13 C2 Co1 119.4(2)
B8 C2 Co1 120.2(2)
B3 C2 H2 112.7(18)
B7 C2 H2 110.3(19)
B13 C2 H2 116.3(17)
B8 C2 H2 118.0(19)
Co1 C2 H2 112.1(18)
C2 B3 B9 108.4(3)
C2 B3 B4 118.0(3)
B9 B3 B4 60.6(2)
C2 B3 B8 59.2(2)
B9 B3 B8 59.3(2)
B4 B3 B8 112.2(3)
C2 B3 Co1 66.22(17)
B9 B3 Co1 113.8(2)
B4 B3 Co1 66.15(19)
B8 B3 Co1 114.9(2)
C2 B3 H3 124.3(14)
B9 B3 H3 115.5(18)
B4 B3 H3 112.6(12)
B8 B3 H3 119.4(15)
Co1 B3 H3 119.4(17)
C10 B4 B10 0.0(2)
C10 B4 B3 108.9(3)
B10 B4 B3 108.9(3)
C10 B4 B5 59.2(2)
B10 B4 B5 59.2(2)
B3 B4 B5 119.3(3)
C10 B4 B9 59.4(2)
B10 B4 B9 59.4(2)
B3 B4 B9 59.6(2)
B5 B4 B9 111.4(3)
C10 B4 Co1 110.6(3)
B10 B4 Co1 110.6(3)
B3 B4 Co1 65.96(19)
B5 B4 Co1 65.8(2)
B9 B4 Co1 112.8(2)
C10 B4 H4 118.2(16)
B10 B4 H4 118.2(16)
B3 B4 H4 117.7(12)
B5 B4 H4 119.0(12)
B9 B4 H4 114.6(17)
Co1 B4 H4 124.0(18)
B11 B5 C11 0.0(3)
B11 B5 C10 57.6(2)
C11 B5 C10 57.6(2)
B11 B5 B10 57.6(2)
C11 B5 B10 57.6(2)
C10 B5 B10 0.0(2)
B11 B5 B4 108.4(3)
C11 B5 B4 108.4(3)
C10 B5 B4 59.5(2)
B10 B5 B4 59.5(2)
B11 B5 B6 59.4(2)
C11 B5 B6 59.4(2)
C10 B5 B6 109.0(3)
B10 B5 B6 109.0(3)
B4 B5 B6 118.9(3)
B11 B5 Co1 109.9(2)
C11 B5 Co1 109.9(2)
C10 B5 Co1 111.0(2)
B10 B5 Co1 111.0(2)
B4 B5 Co1 66.00(19)
B6 B5 Co1 65.13(19)
B11 B5 H5 122.2(17)
C11 B5 H5 122.2(17)
C10 B5 H5 113.0(19)
B10 B5 H5 113.0(19)
B4 B5 H5 110.9(12)
B6 B5 H5 126.2(14)
Co1 B5 H5 124.1(19)
B11 B6 C11 0.0(3)
B11 B6 B12 60.1(2)
C11 B6 B12 60.1(2)
B11 B6 B7 109.1(3)
C11 B6 B7 109.1(3)
B12 B6 B7 59.7(3)
B11 B6 B5 58.5(2)
C11 B6 B5 58.5(2)
B12 B6 B5 111.9(3)
B7 B6 B5 119.7(3)
B11 B6 Co1 110.2(2)
C11 B6 Co1 110.2(2)
B12 B6 Co1 113.0(3)
B7 B6 Co1 65.62(19)
B5 B6 Co1 66.41(18)
B11 B6 H6 115(2)
C11 B6 H6 115(2)
B12 B6 H6 119.5(18)
B7 B6 H6 125(2)
B5 B6 H6 110.5(19)
Co1 B6 H6 122.5(19)
C2 B7 B12 107.9(3)
C2 B7 B6 117.0(3)
B12 B7 B6 59.8(2)
C2 B7 B13 58.6(2)
B12 B7 B13 60.0(2)
B6 B7 B13 111.8(3)
C2 B7 Co1 66.51(17)
B12 B7 Co1 113.2(3)
B6 B7 Co1 65.72(18)
B13 B7 Co1 115.1(2)
C2 B7 H7 118.0(19)
B12 B7 H7 119.9(19)
B6 B7 H7 120.1(19)
B13 B7 H7 115.6(19)
Co1 B7 H7 119.3(19)
C2 B8 B9 107.4(3)
C2 B8 B13 58.5(2)
B9 B8 B13 120.4(3)
C2 B8 B3 57.2(2)
B9 B8 B3 60.1(2)
B13 B8 B3 109.8(3)
C2 B8 Co14 109.1(2)
B9 B8 Co14 66.8(2)
B13 B8 Co14 66.3(2)
B3 B8 Co14 112.9(2)
C2 B8 H8 121.3(13)
B9 B8 H8 115.7(17)
B13 B8 H8 120.0(17)
B3 B8 H8 115.2(13)
Co14 B8 H8 123.4(10)
C10 B9 B10 0.0(3)
C10 B9 B8 118.5(3)
B10 B9 B8 118.5(3)
C10 B9 B3 109.0(3)
B10 B9 B3 109.0(3)
B8 B9 B3 60.6(2)
C10 B9 B4 59.3(2)
B10 B9 B4 59.3(2)
B8 B9 B4 112.6(3)
B3 B9 B4 59.8(2)
C10 B9 Co14 65.72(19)
B10 B9 Co14 65.72(19)
B8 B9 Co14 65.42(18)
B3 B9 Co14 112.2(2)
B4 B9 Co14 113.4(3)
C10 B9 H9 116.8(12)
B10 B9 H9 116.8(12)
B8 B9 H9 119.1(12)
B3 B9 H9 120.3(11)
B4 B9 H9 116.3(11)
Co14 B9 H9 120.2(9)
B11 B10 C11 0.0(3)
B11 B10 B5 60.4(3)
C11 B10 B5 60.4(3)
B11 B10 B4 112.3(3)
C11 B10 B4 112.3(3)
B5 B10 B4 61.3(2)
B11 B10 B9 121.0(3)
C11 B10 B9 121.0(3)
B5 B10 B9 115.0(3)
B4 B10 B9 61.4(2)
B11 B10 Co14 66.86(19)
C11 B10 Co14 66.86(19)
B5 B10 Co14 116.8(3)
B4 B10 Co14 115.8(2)
B9 B10 Co14 66.68(17)
B11 B10 H10 120.2(11)
C11 B10 H10 120.2(11)
B5 B10 H10 114.2(10)
B4 B10 H10 112.8(11)
B9 B10 H10 114.2(11)
Co14 B10 H10 121.3(10)
B11 C10 C11 0.0(3)
B11 C10 B5 60.4(3)
C11 C10 B5 60.4(3)
B11 C10 B4 112.3(3)
C11 C10 B4 112.3(3)
B5 C10 B4 61.3(2)
B11 C10 B9 121.0(3)
C11 C10 B9 121.0(3)
B5 C10 B9 115.0(3)
B4 C10 B9 61.4(2)
B11 C10 Co14 66.86(19)
C11 C10 Co14 66.86(19)
B5 C10 Co14 116.8(3)
B4 C10 Co14 115.8(2)
B9 C10 Co14 66.68(17)
B11 C10 H10 120.2(11)
C11 C10 H10 120.2(11)
B5 C10 H10 114.2(10)
B4 C10 H10 112.8(11)
B9 C10 H10 114.2(11)
Co14 C10 H10 121.3(10)
C10 C11 B10 0.00(19)
C10 C11 B5 62.0(3)
B10 C11 B5 62.0(3)
C10 C11 B6 115.1(3)
B10 C11 B6 115.1(3)
B5 C11 B6 62.1(2)
C10 C11 B12 123.3(3)
B10 C11 B12 123.3(3)
B5 C11 B12 115.8(3)
B6 C11 B12 60.8(3)
C10 C11 Co14 67.7(2)
B10 C11 Co14 67.7(2)
B5 C11 Co14 118.7(3)
B6 C11 Co14 116.8(3)
B12 C11 Co14 67.35(19)
C10 C11 H11 116.0(11)
B10 C11 H11 116.0(11)
B5 C11 H11 109.1(11)
B6 C11 H11 111.2(11)
B12 C11 H11 116.9(11)
Co14 C11 H11 123.4(10)
C10 B11 B10 0.00(19)
C10 B11 B5 62.0(3)
B10 B11 B5 62.0(3)
C10 B11 B6 115.1(3)
B10 B11 B6 115.1(3)
B5 B11 B6 62.1(2)
C10 B11 B12 123.3(3)
B10 B11 B12 123.3(3)
B5 B11 B12 115.8(3)
B6 B11 B12 60.8(3)
C10 B11 Co14 67.7(2)
B10 B11 Co14 67.7(2)
B5 B11 Co14 118.7(3)
B6 B11 Co14 116.8(3)
B12 B11 Co14 67.35(19)
C10 B11 H11 116.0(11)
B10 B11 H11 116.0(11)
B5 B11 H11 109.1(11)
B6 B11 H11 111.2(11)
B12 B11 H11 116.9(11)
Co14 B11 H11 123.4(10)
B11 B12 C11 0.0(3)
B11 B12 B7 108.9(3)
C11 B12 B7 108.9(3)
B11 B12 B6 59.1(3)
C11 B12 B6 59.1(3)
B7 B12 B6 60.5(2)
B11 B12 B13 117.4(3)
C11 B12 B13 117.4(3)
B7 B12 B13 60.4(2)
B6 B12 B13 112.8(3)
B11 B12 Co14 65.0(2)
C11 B12 Co14 65.0(2)
B7 B12 Co14 112.5(2)
B6 B12 Co14 113.5(3)
B13 B12 Co14 65.50(19)
B11 B12 H12C 114.2(12)
C11 B12 H12C 114.2(12)
B7 B12 H12C 122.7(16)
B6 B12 H12C 114.9(17)
B13 B12 H12C 122.2(13)
Co14 B12 H12C 119.0(19)
C2 B13 B12 107.2(3)
C2 B13 B8 58.7(2)
B12 B13 B8 119.4(3)
C2 B13 B7 58.1(2)
B12 B13 B7 59.6(2)
B8 B13 B7 110.6(3)
C2 B13 Co14 108.5(2)
B12 B13 Co14 66.6(2)
B8 B13 Co14 65.3(2)
B7 B13 Co14 112.7(2)
C2 B13 H13C 118.1(14)
B12 B13 H13C 123.3(18)
B8 B13 H13C 112.8(17)
B7 B13 H13C 119.8(12)
Co14 B13 H13C 122.3(10)
C143 Co14 C142 40.45(13)
C143 Co14 C141 39.38(15)
C142 Co14 C141 67.14(16)
C143 Co14 C145 66.60(16)
C142 Co14 C145 67.42(16)
C141 Co14 C145 39.42(18)
C143 Co14 C144 67.33(15)
C142 Co14 C144 39.54(16)
C141 Co14 C144 67.70(16)
C145 Co14 C144 41.32(18)
C143 Co14 C11 163.56(16)
C142 Co14 C11 132.71(16)
C141 Co14 C11 127.96(17)
C145 Co14 C11 97.12(16)
C144 Co14 C11 99.22(16)
C143 Co14 B11 163.56(16)
C142 Co14 B11 132.71(16)
C141 Co14 B11 127.96(17)
C145 Co14 B11 97.12(16)
C144 Co14 B11 99.22(16)
C11 Co14 B11 0.0(3)
C143 Co14 B8 89.68(15)
C142 Co14 B8 107.02(15)
C141 Co14 B8 110.37(18)
C145 Co14 B8 149.73(18)
C144 Co14 B8 146.00(16)
C11 Co14 B8 106.45(15)
B11 Co14 B8 106.45(15)
C143 Co14 C10 134.41(16)
C142 Co14 C10 162.39(16)
C141 Co14 C10 100.07(16)
C145 Co14 C10 94.98(15)
C144 Co14 C10 125.49(17)
C11 Co14 C10 45.48(16)
B11 Co14 C10 45.48(16)
B8 Co14 C10 88.51(14)
C143 Co14 B10 134.41(16)
C142 Co14 B10 162.39(16)
C141 Co14 B10 100.07(16)
C145 Co14 B10 94.98(15)
C144 Co14 B10 125.49(17)
C11 Co14 B10 45.48(16)
B11 Co14 B10 45.48(16)
B8 Co14 B10 88.51(14)
C10 Co14 B10 0.0(2)
C143 Co14 B13 105.21(15)
C142 Co14 B13 89.67(15)
C141 Co14 B13 143.70(16)
C145 Co14 B13 153.26(16)
C144 Co14 B13 112.00(17)
C11 Co14 B13 88.33(16)
B11 Co14 B13 88.33(16)
B8 Co14 B13 48.38(14)
C10 Co14 B13 107.16(14)
B10 Co14 B13 107.16(14)
C143 Co14 B9 102.27(15)
C142 Co14 B9 140.36(16)
C141 Co14 B9 91.60(18)
C145 Co14 B9 116.88(18)
C144 Co14 B9 157.72(19)
C11 Co14 B9 86.86(16)
B11 Co14 B9 86.86(16)
B8 Co14 B9 47.76(15)
C10 Co14 B9 47.60(16)
B10 Co14 B9 47.60(16)
B13 Co14 B9 89.47(16)
C13 C11P C12 106.9(3)
C13 C11P Co1 70.59(19)
C12 C11P Co1 68.73(18)
C13 C11P H11P 126.6
C12 C11P H11P 126.6
Co1 C11P H11P 126.6
C15 C12 C11P 107.4(3)
C15 C12 Co1 70.7(2)
C11P C12 Co1 70.12(18)
C15 C12 H12 126.3
C11P C12 H12 126.3
Co1 C12 H12 126.3
C11P C13 C14 108.3(3)
C11P C13 Co1 69.4(2)
C14 C13 Co1 70.3(2)
C11P C13 H13 125.8
C14 C13 H13 125.8
Co1 C13 H13 125.8
C15 C14 C13 108.3(4)
C15 C14 Co1 69.8(2)
C13 C14 Co1 69.8(2)
C15 C14 H14 125.8
C13 C14 H14 125.8
Co1 C14 H14 125.8
C14 C15 C12 109.1(4)
C14 C15 Co1 71.2(2)
C12 C15 Co1 69.0(2)
C14 C15 H15 125.5
C12 C15 H15 125.5
Co1 C15 H15 125.5
C143 C141 C145 108.8(4)
C143 C141 Co14 69.9(2)
C145 C141 Co14 70.3(2)
C143 C141 H141 125.6
C145 C141 H141 125.6
Co14 C141 H141 125.6
C144 C142 C143 108.5(4)
C144 C142 Co14 70.7(2)
C143 C142 Co14 69.7(2)
C144 C142 H142 125.8
C143 C142 H142 125.8
Co14 C142 H142 125.8
C141 C143 C142 108.4(4)
C141 C143 Co14 70.7(2)
C142 C143 Co14 69.8(2)
C141 C143 H143 125.8
C142 C143 H143 125.8
Co14 C143 H143 125.8
C142 C144 C145 106.5(4)
C142 C144 Co14 69.8(2)
C145 C144 Co14 69.2(2)
C142 C144 H144 126.7
C145 C144 H144 126.7
Co14 C144 H144 126.7
C141 C145 C144 107.7(3)
C141 C145 Co14 70.3(2)
C144 C145 Co14 69.5(2)
C141 C145 H145 126.2
C144 C145 H145 126.2
Co14 C145 H145 126.2

loop_
_geom_bond_atom_site_label_1
_geom_bond_atom_site_label_2
_geom_bond_distance
Co1 C12 2.036(3)
Co1 C11P 2.055(3)
Co1 C15 2.059(4)
Co1 C13 2.070(4)
Co1 C14 2.076(4)
Co1 C2 2.136(3)
Co1 B7 2.147(4)
Co1 B6 2.149(4)
Co1 B3 2.171(4)
Co1 B5 2.171(4)
Co1 B4 2.174(4)
C2 B3 1.660(5)
C2 B7 1.682(6)
C2 B13 1.691(5)
C2 B8 1.695(5)
C2 H2 1.085(10)
B3 B9 1.759(6)
B3 B4 1.763(6)
B3 B8 1.768(5)
B3 H3 1.106(10)
B4 C10 1.741(6)
B4 B10 1.741(6)
B4 B5 1.773(6)
B4 B9 1.778(5)
B4 H4 1.115(10)
B5 B11 1.709(5)
B5 C11 1.709(5)
B5 C10 1.735(6)
B5 B10 1.735(6)
B5 B6 1.773(6)
B5 H5 1.112(10)
B6 B11 1.726(6)
B6 C11 1.726(6)
B6 B12 1.757(6)
B6 B7 1.770(6)
B6 H6 1.114(10)
B7 B12 1.756(6)
B7 B13 1.770(5)
B7 H7 1.116(10)
B8 B9 1.746(6)
B8 B13 1.764(5)
B8 Co14 2.144(4)
B8 H8 1.113(9)
B9 C10 1.743(6)
B9 B10 1.743(6)
B9 Co14 2.167(4)
B9 H9 1.124(9)
B10 B11 1.658(6)
B10 C11 1.658(6)
B10 Co14 2.152(4)
B10 H10 1.104(9)
C10 B11 1.658(6)
C10 C11 1.658(6)
C10 Co14 2.152(4)
C10 H10 1.104(9)
C11 B12 1.744(6)
C11 Co14 2.139(4)
C11 H11 1.107(9)
B11 B12 1.744(6)
B11 Co14 2.139(4)
B11 H11 1.107(9)
B12 B13 1.762(6)
B12 Co14 2.178(4)
B12 H12C 1.113(10)
B13 Co14 2.160(4)
B13 H13C 1.107(9)
Co14 C143 2.051(3)
Co14 C142 2.053(3)
Co14 C141 2.061(4)
Co14 C145 2.061(3)
Co14 C144 2.065(4)
C11P C13 1.412(5)
C11P C12 1.438(5)
C11P H11P 1.0000
C12 C15 1.409(6)
C12 H12 1.0000
C13 C14 1.414(4)
C13 H13 1.0000
C14 C15 1.383(6)
C14 H14 1.0000
C15 H15 1.0000
C141 C143 1.385(5)
C141 C145 1.390(7)
C141 H141 1.0000
C142 C144 1.393(6)
C142 C143 1.419(5)
C142 H142 1.0000
C143 H143 1.0000
C144 C145 1.456(6)
C144 H144 1.0000
C145 H145 1.0000
